data_2233817
loop_
_publ_author_name
'Vijayakumar, S.'
'Murugavel, S.'
'Kannan, D.'
'Bakthadoss, M.'

_publ_section_title
;
 (<i>E</i>)-6-Methyl-3-(2-methylbenzylidene)chroman-2-one
;
_journal_coeditor_code GK2454
_journal_issue 3
_journal_name_full 'Acta Crystallographica Section E'
_journal_page_first o791
_journal_paper_doi 10.1107/S1600536812005624
_journal_volume 68
_journal_year 2012
_chemical_formula_iupac 'C18 H16 O2'
_chemical_formula_moiety 'C18 H16 O2'
_chemical_formula_sum 'C18 H16 O2'
_chemical_formula_weight 264.31
_chemical_name_systematic
;
(<i>E</i>)-6-Methyl-3-(2-methylbenzylidene)chroman-2-one
;
_space_group_IT_number 14
_symmetry_cell_setting monoclinic
_symmetry_space_group_name_Hall '-P 2ybc'
_symmetry_space_group_name_H-M 'P 1 21/c 1'
_atom_sites_solution_hydrogens geom
_atom_sites_solution_primary direct
_atom_sites_solution_secondary difmap
_audit_creation_method SHELXL-97
_cell_angle_alpha 90.00
_cell_angle_beta 118.0560(10)
_cell_angle_gamma 90.00
_cell_formula_units_Z 4
_cell_length_a 9.1331(2)
_cell_length_b 17.8838(5)
_cell_length_c 9.6443(3)
_cell_measurement_reflns_used 4254
_cell_measurement_temperature 293(2)
_cell_measurement_theta_max 30.6
_cell_measurement_theta_min 2.3
_cell_volume 1390.14(7)
_computing_cell_refinement 'APEX2 and SAINT (Bruker, 2004)'
_computing_data_collection 'APEX2 (Bruker, 2004)'
_computing_data_reduction 'SAINT and XPREP (Bruker, 2004)'
_computing_molecular_graphics 'ORTEP-3 (Farrugia (1997)'
_computing_publication_material 'SHELXL97 (Sheldrick, 2008) and  PLATON (Spek, 2009)'
_computing_structure_refinement 'SHELXL97 (Sheldrick, 2008)'
_computing_structure_solution 'SHELXS97 (Sheldrick, 2008)'
_diffrn_ambient_temperature 293(2)
_diffrn_detector_area_resol_mean 10.0
_diffrn_measured_fraction_theta_full 1.000
_diffrn_measured_fraction_theta_max 0.998
_diffrn_measurement_device_type 'Bruker APEXII CCD'
_diffrn_measurement_method '\w scans'
_diffrn_radiation_monochromator graphite
_diffrn_radiation_source 'fine-focus sealed tube'
_diffrn_radiation_type MoK\a
_diffrn_radiation_wavelength 0.71073
_diffrn_reflns_av_R_equivalents 0.0257
_diffrn_reflns_av_sigmaI/netI 0.0239
_diffrn_reflns_limit_h_max 13
_diffrn_reflns_limit_h_min -13
_diffrn_reflns_limit_k_max 24
_diffrn_reflns_limit_k_min -25
_diffrn_reflns_limit_l_max 13
_diffrn_reflns_limit_l_min -13
_diffrn_reflns_number 17986
_diffrn_reflns_theta_full 25.00
_diffrn_reflns_theta_max 30.57
_diffrn_reflns_theta_min 2.28
_diffrn_standards_number 0
_exptl_absorpt_coefficient_mu 0.081
_exptl_absorpt_correction_T_max 0.987
_exptl_absorpt_correction_T_min 0.983
_exptl_absorpt_correction_type multi-scan
_exptl_absorpt_process_details '(SADABS; Sheldrick, 1996)'
_exptl_crystal_colour colourless
_exptl_crystal_density_diffrn 1.263
_exptl_crystal_density_method 'not measured'
_exptl_crystal_description block
_exptl_crystal_F_000 560
_exptl_crystal_size_max 0.21
_exptl_crystal_size_mid 0.18
_exptl_crystal_size_min 0.16
_refine_diff_density_max 0.269
_refine_diff_density_min -0.168
_refine_ls_extinction_method none
_refine_ls_goodness_of_fit_ref 1.001
_refine_ls_hydrogen_treatment constr
_refine_ls_matrix_type full
_refine_ls_number_parameters 183
_refine_ls_number_reflns 4246
_refine_ls_number_restraints 0
_refine_ls_restrained_S_all 1.001
_refine_ls_R_factor_all 0.0749
_refine_ls_R_factor_gt 0.0473
_refine_ls_shift/su_max 0.000
_refine_ls_shift/su_mean 0.000
_refine_ls_structure_factor_coef Fsqd
_refine_ls_weighting_details 'calc w=1/[\s^2^(Fo^2^)+(0.0777P)^2^+0.1937P] where P=(Fo^2^+2Fc^2^)/3'
_refine_ls_weighting_scheme calc
_refine_ls_wR_factor_gt 0.1307
_refine_ls_wR_factor_ref 0.1520
_reflns_number_gt 2882
_reflns_number_total 4246
_reflns_threshold_expression I>2\s(I)
_cod_data_source_file gk2454.cif
_cod_data_source_block I
_cod_original_sg_symbol_H-M 'P 21/c'
_cod_database_code 2233817
_cod_database_fobs_code 2233817

loop_
_symmetry_equiv_pos_as_xyz
'x, y, z'
'-x, y+1/2, -z+1/2'
'-x, -y, -z'
'x, -y-1/2, z-1/2'

loop_
_atom_site_type_symbol
_atom_site_label
_atom_site_fract_x
_atom_site_fract_y
_atom_site_fract_z
_atom_site_U_iso_or_equiv
_atom_site_adp_type
_atom_site_calc_flag
_atom_site_refinement_flags
_atom_site_occupancy
_atom_site_symmetry_multiplicity
C C1 0.53567(17) 0.64217(8) 0.67561(18) 0.0510(3) Uani d . 1 1
H H1 0.5781 0.6520 0.7823 0.061 Uiso calc R 1 1
C C2 0.59366(19) 0.68218(9) 0.5898(2) 0.0591(4) Uani d . 1 1
H H2 0.6741 0.7188 0.6381 0.071 Uiso calc R 1 1
C C3 0.53207(19) 0.66771(9) 0.4322(2) 0.0600(4) Uani d . 1 1
H H3 0.5697 0.6950 0.3732 0.072 Uiso calc R 1 1
C C4 0.41464(18) 0.61275(9) 0.36193(17) 0.0556(4) Uani d . 1 1
H H4 0.3749 0.6030 0.2555 0.067 Uiso calc R 1 1
C C5 0.35357(16) 0.57122(7) 0.44610(15) 0.0457(3) Uani d . 1 1
C C6 0.41463(15) 0.58712(7) 0.60612(15) 0.0426(3) Uani d . 1 1
C C7 0.35620(16) 0.54362(7) 0.69924(15) 0.0440(3) Uani d . 1 1
H H7 0.3418 0.4926 0.6783 0.053 Uiso calc R 1 1
C C8 0.32126(15) 0.56882(7) 0.81078(15) 0.0426(3) Uani d . 1 1
C C9 0.26659(17) 0.51217(7) 0.88834(15) 0.0470(3) Uani d . 1 1
C C10 0.12384(16) 0.61012(7) 0.94804(14) 0.0428(3) Uani d . 1 1
C C11 0.00149(17) 0.62388(8) 0.99062(16) 0.0507(3) Uani d . 1 1
H H11 -0.0461 0.5848 1.0190 0.061 Uiso calc R 1 1
C C12 -0.04862(17) 0.69606(8) 0.99036(17) 0.0506(3) Uani d . 1 1
H H12 -0.1301 0.7056 1.0200 0.061 Uiso calc R 1 1
C C13 0.01926(16) 0.75525(8) 0.94698(16) 0.0468(3) Uani d . 1 1
C C14 0.14082(16) 0.73905(7) 0.90318(16) 0.0456(3) Uani d . 1 1
H H14 0.1866 0.7780 0.8724 0.055 Uiso calc R 1 1
C C15 0.19582(15) 0.66685(7) 0.90391(14) 0.0407(3) Uani d . 1 1
C C16 0.33081(18) 0.64851(7) 0.86226(17) 0.0477(3) Uani d . 1 1
H H16A 0.3215 0.6813 0.7784 0.057 Uiso calc R 1 1
H H16B 0.4379 0.6573 0.9528 0.057 Uiso calc R 1 1
C C17 -0.0374(2) 0.83405(9) 0.9463(2) 0.0661(4) Uani d . 1 1
H H17A -0.1247 0.8461 0.8435 0.099 Uiso calc R 1 1
H H17B 0.0540 0.8677 0.9733 0.099 Uiso calc R 1 1
H H17C -0.0777 0.8388 1.0216 0.099 Uiso calc R 1 1
C C18 0.22451(19) 0.51259(9) 0.36486(18) 0.0593(4) Uani d . 1 1
H H18A 0.2632 0.4656 0.4177 0.089 Uiso calc R 1 1
H H18B 0.2034 0.5080 0.2579 0.089 Uiso calc R 1 1
H H18C 0.1240 0.5265 0.3668 0.089 Uiso calc R 1 1
O O1 0.17722(13) 0.53607(5) 0.95982(12) 0.0540(3) Uani d . 1 1
O O2 0.29341(16) 0.44612(6) 0.89344(14) 0.0657(3) Uani d . 1 1

loop_
_atom_site_aniso_label
_atom_site_aniso_U_11
_atom_site_aniso_U_22
_atom_site_aniso_U_33
_atom_site_aniso_U_12
_atom_site_aniso_U_13
_atom_site_aniso_U_23
C1 0.0488(7) 0.0557(8) 0.0530(8) -0.0030(6) 0.0276(6) -0.0087(6)
C2 0.0545(8) 0.0572(9) 0.0757(10) -0.0044(6) 0.0391(8) -0.0037(7)
C3 0.0585(8) 0.0652(10) 0.0695(10) 0.0134(7) 0.0409(8) 0.0153(8)
C4 0.0566(8) 0.0666(9) 0.0459(7) 0.0176(7) 0.0260(7) 0.0064(7)
C5 0.0444(6) 0.0468(7) 0.0454(7) 0.0118(5) 0.0206(6) -0.0015(5)
C6 0.0424(6) 0.0421(6) 0.0455(7) 0.0048(5) 0.0225(5) -0.0027(5)
C7 0.0457(6) 0.0388(6) 0.0448(7) -0.0012(5) 0.0190(5) -0.0038(5)
C8 0.0449(6) 0.0395(6) 0.0417(6) -0.0049(5) 0.0189(5) -0.0025(5)
C9 0.0544(7) 0.0410(7) 0.0426(7) -0.0061(5) 0.0204(6) -0.0018(5)
C10 0.0501(7) 0.0405(7) 0.0382(6) -0.0091(5) 0.0211(5) -0.0002(5)
C11 0.0533(7) 0.0544(8) 0.0502(7) -0.0131(6) 0.0290(6) 0.0035(6)
C12 0.0442(7) 0.0598(8) 0.0527(8) -0.0078(6) 0.0268(6) -0.0023(6)
C13 0.0427(6) 0.0479(7) 0.0484(7) -0.0060(5) 0.0202(6) -0.0031(6)
C14 0.0494(7) 0.0411(7) 0.0506(7) -0.0103(5) 0.0271(6) -0.0034(5)
C15 0.0459(6) 0.0403(6) 0.0389(6) -0.0108(5) 0.0224(5) -0.0048(5)
C16 0.0566(7) 0.0412(7) 0.0552(8) -0.0116(5) 0.0344(6) -0.0090(5)
C17 0.0584(9) 0.0547(9) 0.0922(13) 0.0011(7) 0.0413(9) -0.0017(8)
C18 0.0586(8) 0.0602(9) 0.0509(8) 0.0047(7) 0.0190(7) -0.0121(7)
O1 0.0731(7) 0.0412(5) 0.0592(6) -0.0058(4) 0.0407(5) 0.0045(4)
O2 0.0869(8) 0.0406(6) 0.0736(7) -0.0014(5) 0.0413(7) 0.0036(5)

loop_
_atom_type_symbol
_atom_type_description
_atom_type_scat_dispersion_real
_atom_type_scat_dispersion_imag
_atom_type_scat_source
C C 0.0033 0.0016 'International Tables Vol C Tables 4.2.6.8 and 6.1.1.4'
H H 0.0000 0.0000 'International Tables Vol C Tables 4.2.6.8 and 6.1.1.4'
O O 0.0106 0.0060 'International Tables Vol C Tables 4.2.6.8 and 6.1.1.4'

loop_
_geom_angle_atom_site_label_1
_geom_angle_atom_site_label_2
_geom_angle_atom_site_label_3
_geom_angle
C2 C1 C6 121.40(14)
C2 C1 H1 119.3
C6 C1 H1 119.3
C3 C2 C1 119.64(15)
C3 C2 H2 120.2
C1 C2 H2 120.2
C2 C3 C4 119.89(14)
C2 C3 H3 120.1
C4 C3 H3 120.1
C3 C4 C5 121.73(14)
C3 C4 H4 119.1
C5 C4 H4 119.1
C4 C5 C6 118.14(13)
C4 C5 C18 120.06(13)
C6 C5 C18 121.79(13)
C1 C6 C5 119.18(12)
C1 C6 C7 121.02(12)
C5 C6 C7 119.74(12)
C8 C7 C6 127.45(12)
C8 C7 H7 116.3
C6 C7 H7 116.3
C7 C8 C9 116.20(12)
C7 C8 C16 126.09(12)
C9 C8 C16 117.71(11)
O2 C9 O1 116.54(12)
O2 C9 C8 125.65(13)
O1 C9 C8 117.80(11)
C15 C10 C11 121.98(13)
C15 C10 O1 121.54(12)
C11 C10 O1 116.40(11)
C12 C11 C10 118.93(12)
C12 C11 H11 120.5
C10 C11 H11 120.5
C11 C12 C13 121.58(13)
C11 C12 H12 119.2
C13 C12 H12 119.2
C12 C13 C14 117.79(13)
C12 C13 C17 121.07(13)
C14 C13 C17 121.13(12)
C15 C14 C13 122.15(12)
C15 C14 H14 118.9
C13 C14 H14 118.9
C10 C15 C14 117.57(12)
C10 C15 C16 119.47(12)
C14 C15 C16 122.95(11)
C8 C16 C15 111.67(10)
C8 C16 H16A 109.3
C15 C16 H16A 109.3
C8 C16 H16B 109.3
C15 C16 H16B 109.3
H16A C16 H16B 107.9
C13 C17 H17A 109.5
C13 C17 H17B 109.5
H17A C17 H17B 109.5
C13 C17 H17C 109.5
H17A C17 H17C 109.5
H17B C17 H17C 109.5
C5 C18 H18A 109.5
C5 C18 H18B 109.5
H18A C18 H18B 109.5
C5 C18 H18C 109.5
H18A C18 H18C 109.5
H18B C18 H18C 109.5
C9 O1 C10 121.72(10)

loop_
_geom_bond_atom_site_label_1
_geom_bond_atom_site_label_2
_geom_bond_distance
C1 C2 1.375(2)
C1 C6 1.3941(18)
C1 H1 0.9300
C2 C3 1.374(2)
C2 H2 0.9300
C3 C4 1.375(2)
C3 H3 0.9300
C4 C5 1.396(2)
C4 H4 0.9300
C5 C6 1.4014(18)
C5 C18 1.495(2)
C6 C7 1.4655(18)
C7 C8 1.3360(18)
C7 H7 0.9300
C8 C9 1.4788(18)
C8 C16 1.4981(17)
C9 O2 1.2025(16)
C9 O1 1.3615(17)
C10 C15 1.3804(16)
C10 C11 1.3819(19)
C10 O1 1.3972(16)
C11 C12 1.369(2)
C11 H11 0.9300
C12 C13 1.3871(19)
C12 H12 0.9300
C13 C14 1.3914(18)
C13 C17 1.500(2)
C14 C15 1.3844(18)
C14 H14 0.9300
C15 C16 1.5016(17)
C16 H16A 0.9700
C16 H16B 0.9700
C17 H17A 0.9600
C17 H17B 0.9600
C17 H17C 0.9600
C18 H18A 0.9600
C18 H18B 0.9600
C18 H18C 0.9600

loop_
_geom_hbond_atom_site_label_D
_geom_hbond_atom_site_label_H
_geom_hbond_atom_site_label_A
_geom_hbond_site_symmetry_A
_geom_hbond_distance_DH
_geom_hbond_distance_HA
_geom_hbond_distance_DA
_geom_hbond_angle_DHA
C11 H11 O1 3_567 0.93 2.53 3.437(2) 167
C14 H14 Cg 4_565 0.93 2.88 3.611(2) 137
C18 H18A Cg 3_666 0.96 2.74 3.490(2) 136

loop_
_geom_torsion_atom_site_label_1
_geom_torsion_atom_site_label_2
_geom_torsion_atom_site_label_3
_geom_torsion_atom_site_label_4
_geom_torsion
C6 C1 C2 C3 -0.3(2)
C1 C2 C3 C4 -0.8(2)
C2 C3 C4 C5 0.8(2)
C3 C4 C5 C6 0.3(2)
C3 C4 C5 C18 179.28(13)
C2 C1 C6 C5 1.4(2)
C2 C1 C6 C7 178.65(13)
C4 C5 C6 C1 -1.40(18)
C18 C5 C6 C1 179.66(12)
C4 C5 C6 C7 -178.68(12)
C18 C5 C6 C7 2.38(18)
C1 C6 C7 C8 42.3(2)
C5 C6 C7 C8 -140.44(14)
C6 C7 C8 C9 -179.09(12)
C6 C7 C8 C16 1.6(2)
C7 C8 C9 O2 21.8(2)
C16 C8 C9 O2 -158.81(14)
C7 C8 C9 O1 -157.79(12)
C16 C8 C9 O1 21.60(17)
C15 C10 C11 C12 -0.6(2)
O1 C10 C11 C12 176.16(12)
C10 C11 C12 C13 0.7(2)
C11 C12 C13 C14 0.1(2)
C11 C12 C13 C17 179.65(14)
C12 C13 C14 C15 -0.8(2)
C17 C13 C14 C15 179.56(13)
C11 C10 C15 C14 -0.14(19)
O1 C10 C15 C14 -176.75(11)
C11 C10 C15 C16 178.69(12)
O1 C10 C15 C16 2.07(19)
C13 C14 C15 C10 0.9(2)
C13 C14 C15 C16 -177.90(12)
C7 C8 C16 C15 144.14(13)
C9 C8 C16 C15 -35.18(17)
C10 C15 C16 C8 23.76(17)
C14 C15 C16 C8 -157.48(12)
O2 C9 O1 C10 -173.36(12)
C8 C9 O1 C10 6.27(18)
C15 C10 O1 C9 -18.82(19)
C11 C10 O1 C9 164.39(12)

loop_
_cod_related_entry_id
_cod_related_entry_database
_cod_related_entry_code
1 ChemSpider 30657491
